data_2225607
loop_
_publ_author_name
'Litsis, Olena O.'
'Ovchynnikov, Vladimir A.'
'Sliva, Tetyana Yu.'
'Konovalova, Irina S.'
'Amirkhanov, Vladimir M.'

_publ_section_title
;
 <i>catena</i>-Poly[sodium-di-\m-aqua-sodium-bis[\m-2,2,2-trichloro-<i>N</i>-(dimorpholinophosphoryl)acetamide]]
;
_journal_coeditor_code JH2135
_journal_issue 4
_journal_name_full 'Acta Crystallographica Section E'
_journal_page_first m426
_journal_page_last m427
_journal_paper_doi 10.1107/S1600536810009670
_journal_volume 66
_journal_year 2010
_chemical_formula_iupac '[Na (C10 H16 Cl3 N3 O4 P) (H2 O)]'
_chemical_formula_moiety 'C10 H18 Cl3 N3 Na O5 P'
_chemical_formula_sum 'C10 H18 Cl3 N3 Na O5 P'
_chemical_formula_weight 420.58
_chemical_name_systematic
;
<i>catena</i>-Poly[sodium-di-\m-aqua-sodium-bis[\m-2,2,2-trichloro-<i>N</i>-
(dimorpholinophosphoryl)acetamide]]
;
_space_group_IT_number 2
_symmetry_cell_setting triclinic
_symmetry_space_group_name_Hall '-P 1'
_symmetry_space_group_name_H-M 'P -1'
_atom_sites_solution_hydrogens difmap
_atom_sites_solution_primary direct
_atom_sites_solution_secondary difmap
_audit_creation_method SHELXL-97
_cell_angle_alpha 84.17(4)
_cell_angle_beta 80.89(4)
_cell_angle_gamma 70.16(5)
_cell_formula_units_Z 2
_cell_length_a 7.522(5)
_cell_length_b 10.329(4)
_cell_length_c 12.451(5)
_cell_measurement_reflns_used 2305
_cell_measurement_temperature 294(2)
_cell_measurement_theta_max 32.1440
_cell_measurement_theta_min 2.8917
_cell_volume 897.3(8)
_computing_cell_refinement
;
CrysAlis RED (Oxford Diffraction, 2006)
;
_computing_data_collection
;
CrysAlis CCD (Oxford Diffraction, 2006)
;
_computing_data_reduction
;
CrysAlis RED (Oxford Diffraction, 2006)
;
_computing_molecular_graphics 'XP in SHELXTL Sheldrick, 2008)'
_computing_publication_material 'SHELXTL (Sheldrick, 2008)'
_computing_structure_refinement 'SHELXTL (Sheldrick, 2008)'
_computing_structure_solution 'SHELXTL (Sheldrick, 2008)'
_diffrn_ambient_temperature 294(2)
_diffrn_detector_area_resol_mean 16.1827
_diffrn_measured_fraction_theta_full 0.980
_diffrn_measured_fraction_theta_max 0.980
_diffrn_measurement_device_type 'Oxford Diffraction Xcalibur3'
_diffrn_measurement_method '\w scans'
_diffrn_radiation_monochromator graphite
_diffrn_radiation_source 'Enhance (Mo) X-ray Source'
_diffrn_radiation_type MoK\a
_diffrn_radiation_wavelength 0.71073
_diffrn_reflns_av_R_equivalents 0.0266
_diffrn_reflns_av_sigmaI/netI 0.0447
_diffrn_reflns_limit_h_max 10
_diffrn_reflns_limit_h_min -9
_diffrn_reflns_limit_k_max 14
_diffrn_reflns_limit_k_min -14
_diffrn_reflns_limit_l_max 17
_diffrn_reflns_limit_l_min -17
_diffrn_reflns_number 10258
_diffrn_reflns_theta_full 30.00
_diffrn_reflns_theta_max 30.00
_diffrn_reflns_theta_min 2.97
_diffrn_standards_interval_count 50
_diffrn_standards_number 2
_exptl_absorpt_coefficient_mu 0.648
_exptl_absorpt_correction_T_max 0.9380
_exptl_absorpt_correction_T_min 0.7816
_exptl_absorpt_correction_type multi-scan
_exptl_absorpt_process_details
;
(CrysAlis RED; Oxford Diffraction, 2006)
;
_exptl_crystal_colour colourless
_exptl_crystal_density_diffrn 1.557
_exptl_crystal_density_method 'not measured'
_exptl_crystal_description block
_exptl_crystal_F_000 432
_exptl_crystal_size_max 0.40
_exptl_crystal_size_mid 0.30
_exptl_crystal_size_min 0.20
_refine_diff_density_max 0.440
_refine_diff_density_min -0.552
_refine_ls_extinction_method none
_refine_ls_goodness_of_fit_ref 0.947
_refine_ls_hydrogen_treatment constr
_refine_ls_matrix_type full
_refine_ls_number_parameters 236
_refine_ls_number_reflns 5137
_refine_ls_number_restraints 6
_refine_ls_restrained_S_all 0.963
_refine_ls_R_factor_all 0.0745
_refine_ls_R_factor_gt 0.0458
_refine_ls_shift/su_max 0.000
_refine_ls_shift/su_mean 0.000
_refine_ls_structure_factor_coef Fsqd
_refine_ls_weighting_details 'calc w=1/[\s^2^(Fo^2^)+(0.0695P)^2^+0.0000P] where P=(Fo^2^+2Fc^2^)/3'
_refine_ls_weighting_scheme calc
_refine_ls_wR_factor_gt 0.1126
_refine_ls_wR_factor_ref 0.1205
_reflns_number_gt 3339
_reflns_number_total 5137
_reflns_threshold_expression I>2sigma(I)
_cod_data_source_file jh2135.cif
_cod_data_source_block I
_cod_depositor_comments
;

2023-05-16
Z value and formula fixed to values more according to usual
chemical conventions.                 miguel
;
_cod_original_formula_sum 'C20 H36 Cl6 N6 Na2 O10 P2'
_cod_original_formula_weight 841.17
_cod_original_formula_moiety 'C20 H36 Cl6 N6 Na2 O10 P2'
_cod_original_formula_iupac '[Na2 (C10 H16 Cl3 N3 O4 P)2 (H2 O)2]'
_cod_original_formula_units_Z 1
_cod_database_code 2225607
_cod_database_fobs_code 2225607

loop_
_symmetry_equiv_pos_as_xyz
'x, y, z'
'-x, -y, -z'

loop_
_atom_site_type_symbol
_atom_site_label
_atom_site_fract_x
_atom_site_fract_y
_atom_site_fract_z
_atom_site_U_iso_or_equiv
_atom_site_adp_type
_atom_site_calc_flag
_atom_site_refinement_flags
_atom_site_occupancy
_atom_site_disorder_assembly
_atom_site_disorder_group
Na Na1 0.74853(12) -0.02122(8) 0.49141(6) 0.0462(2) Uani d . 1 . .
P P1 0.14168(7) 0.19927(5) 0.73292(4) 0.03306(13) Uani d . 1 . .
Cl Cl1 0.7919(6) -0.0374(6) 0.7663(5) 0.0975(19) Uani d PD 0.30 A 1
Cl Cl2 0.5558(14) -0.1440(9) 0.9126(2) 0.082(3) Uani d PD 0.30 A 1
Cl Cl3 0.6925(9) -0.2632(4) 0.7073(5) 0.109(2) Uani d PD 0.30 A 1
Cl Cl1A 0.8282(3) -0.0794(3) 0.7362(2) 0.1334(12) Uani d PD 0.70 A 2
Cl Cl2A 0.5706(5) -0.1301(4) 0.91551(8) 0.0708(8) Uani d PD 0.70 A 2
Cl Cl3A 0.6346(6) -0.26558(18) 0.7220(3) 0.1413(14) Uani d PD 0.70 A 2
N N1 -0.0076(2) 0.25733(16) 0.84197(13) 0.0387(4) Uani d . 1 . .
N N2 0.2136(2) 0.33001(16) 0.68794(12) 0.0376(3) Uani d . 1 . .
N N3 0.3105(2) 0.07308(16) 0.78548(13) 0.0398(4) Uani d . 1 A .
O O1 -0.2764(2) 0.36756(19) 1.02222(14) 0.0712(5) Uani d . 1 . .
O O2 0.3238(3) 0.55916(17) 0.61132(14) 0.0605(4) Uani d . 1 . .
O O3 0.05740(19) 0.16343(14) 0.64384(11) 0.0436(3) Uani d . 1 . .
O O4 0.4863(2) 0.00857(16) 0.61885(11) 0.0492(4) Uani d . 1 . .
C C1 -0.0371(3) 0.1708(2) 0.93747(19) 0.0533(5) Uani d . 1 . .
H H1B 0.0821 0.0987 0.9481 0.064 Uiso calc R 1 . .
H H1A -0.1285 0.1274 0.9268 0.064 Uiso calc R 1 . .
C C2 -0.1092(4) 0.2545(3) 1.03586(19) 0.0689(7) Uani d . 1 . .
H H2A -0.1360 0.1962 1.0980 0.083 Uiso calc R 1 . .
H H2B -0.0108 0.2885 1.0511 0.083 Uiso calc R 1 . .
C C3 -0.2430(4) 0.4527(2) 0.9306(2) 0.0621(6) Uani d . 1 . .
H H3A -0.1457 0.4902 0.9421 0.074 Uiso calc R 1 . .
H H3B -0.3590 0.5292 0.9222 0.074 Uiso calc R 1 . .
C C4 -0.1799(3) 0.3747(2) 0.82922(18) 0.0517(5) Uani d . 1 . .
H H4B -0.2802 0.3423 0.8146 0.062 Uiso calc R 1 . .
H H4A -0.1544 0.4347 0.7680 0.062 Uiso calc R 1 . .
C C5 0.3079(4) 0.3877(2) 0.75538(18) 0.0520(5) Uani d . 1 . .
H H5B 0.4445 0.3403 0.7443 0.062 Uiso calc R 1 . .
H H5A 0.2618 0.3753 0.8317 0.062 Uiso calc R 1 . .
C C6 0.2665(4) 0.5365(3) 0.7248(2) 0.0583(6) Uani d . 1 . .
H H6A 0.1309 0.5843 0.7421 0.070 Uiso calc R 1 . .
H H6B 0.3332 0.5744 0.7671 0.070 Uiso calc R 1 . .
C C7 0.2333(4) 0.5012(2) 0.54594(19) 0.0577(6) Uani d . 1 . .
H H7A 0.2777 0.5158 0.4696 0.069 Uiso calc R 1 . .
H H7B 0.0966 0.5477 0.5578 0.069 Uiso calc R 1 . .
C C8 0.2748(3) 0.3510(2) 0.57246(16) 0.0462(5) Uani d . 1 . .
H H8B 0.2074 0.3148 0.5293 0.055 Uiso calc R 1 . .
H H8A 0.4103 0.3027 0.5556 0.055 Uiso calc R 1 . .
C C9 0.4531(3) 0.00130(18) 0.71992(15) 0.0344(4) Uani d . 1 . .
C C10 0.61717(19) -0.11305(14) 0.77559(8) 0.0466(5) Uani d D 1 A .
O O1W 0.8336(3) 0.16719(17) 0.49163(14) 0.0647(5) Uani d . 1 A .
H H1WA 0.8908 0.1732 0.5556 0.097 Uiso d R 1 . .
H H1WB 0.7821 0.2673 0.4784 0.097 Uiso d R 1 . .

loop_
_atom_site_aniso_label
_atom_site_aniso_U_11
_atom_site_aniso_U_22
_atom_site_aniso_U_33
_atom_site_aniso_U_12
_atom_site_aniso_U_13
_atom_site_aniso_U_23
Na1 0.0504(5) 0.0472(5) 0.0453(4) -0.0219(4) 0.0012(4) -0.0133(4)
P1 0.0316(2) 0.0281(2) 0.0357(2) -0.00463(17) -0.00432(19) -0.00264(18)
Cl1 0.064(3) 0.116(3) 0.139(5) -0.054(3) -0.054(3) 0.027(3)
Cl2 0.101(5) 0.052(2) 0.050(3) 0.014(2) 0.008(3) 0.025(2)
Cl3 0.134(3) 0.065(3) 0.057(2) 0.067(2) -0.013(2) -0.0271(19)
Cl1A 0.0365(6) 0.226(3) 0.1052(14) -0.0258(11) -0.0134(7) 0.0845(18)
Cl2A 0.0624(10) 0.0851(18) 0.0385(10) 0.0109(10) -0.0100(8) -0.0020(9)
Cl3A 0.274(4) 0.0300(8) 0.0826(14) -0.0019(12) -0.0180(19) -0.0110(7)
N1 0.0328(8) 0.0308(8) 0.0405(8) 0.0016(6) 0.0014(7) 0.0008(7)
N2 0.0426(8) 0.0367(8) 0.0346(8) -0.0143(7) -0.0067(7) -0.0013(7)
N3 0.0375(8) 0.0341(8) 0.0377(8) 0.0006(6) -0.0022(7) -0.0033(7)
O1 0.0557(10) 0.0682(11) 0.0529(10) 0.0173(8) 0.0118(8) 0.0019(9)
O2 0.0806(12) 0.0514(9) 0.0615(10) -0.0379(9) -0.0111(9) 0.0026(8)
O3 0.0414(7) 0.0408(7) 0.0504(8) -0.0124(6) -0.0115(7) -0.0057(6)
O4 0.0415(7) 0.0600(9) 0.0353(7) -0.0027(7) -0.0040(6) -0.0034(6)
C1 0.0492(12) 0.0393(11) 0.0546(13) -0.0023(9) 0.0071(11) 0.0079(10)
C2 0.0613(15) 0.0683(17) 0.0442(12) 0.0153(12) 0.0022(12) 0.0038(12)
C3 0.0486(12) 0.0448(13) 0.0688(16) 0.0101(10) 0.0054(12) -0.0041(11)
C4 0.0375(10) 0.0479(12) 0.0509(12) 0.0067(9) -0.0033(9) 0.0057(10)
C5 0.0600(13) 0.0602(14) 0.0483(12) -0.0318(12) -0.0184(11) 0.0008(10)
C6 0.0734(16) 0.0563(14) 0.0560(13) -0.0320(13) -0.0115(13) -0.0104(11)
C7 0.0838(17) 0.0493(13) 0.0477(12) -0.0317(13) -0.0145(12) 0.0066(10)
C8 0.0576(12) 0.0406(11) 0.0377(10) -0.0158(10) 0.0021(9) -0.0047(9)
C9 0.0346(9) 0.0284(8) 0.0369(9) -0.0060(7) -0.0045(8) -0.0019(7)
C10 0.0432(10) 0.0420(11) 0.0400(10) 0.0017(9) -0.0003(9) 0.0005(9)
O1W 0.0899(12) 0.0424(9) 0.0748(11) -0.0292(9) -0.0365(10) 0.0044(8)

loop_
_atom_type_symbol
_atom_type_description
_atom_type_scat_dispersion_real
_atom_type_scat_dispersion_imag
_atom_type_scat_source
C C 0.0033 0.0016 'International Tables Vol C Tables 4.2.6.8 and 6.1.1.4'
H H 0.0000 0.0000 'International Tables Vol C Tables 4.2.6.8 and 6.1.1.4'
N N 0.0061 0.0033 'International Tables Vol C Tables 4.2.6.8 and 6.1.1.4'
O O 0.0106 0.0060 'International Tables Vol C Tables 4.2.6.8 and 6.1.1.4'
Na Na 0.0362 0.0249 'International Tables Vol C Tables 4.2.6.8 and 6.1.1.4'
P P 0.1023 0.0942 'International Tables Vol C Tables 4.2.6.8 and 6.1.1.4'
Cl Cl 0.1484 0.1585 'International Tables Vol C Tables 4.2.6.8 and 6.1.1.4'

loop_
_geom_angle_atom_site_label_1
_geom_angle_atom_site_label_2
_geom_angle_atom_site_label_3
_geom_angle_site_symmetry_1
_geom_angle_site_symmetry_3
_geom_angle
_geom_angle_publ_flag
O1W Na1 O4 . . 106.11(9) ?
O1W Na1 O3 . 2_656 110.04(8) ?
O4 Na1 O3 . 2_656 143.65(7) ?
O1W Na1 O4 . 2_656 117.21(8) ?
O4 Na1 O4 . 2_656 78.92(7) ?
O3 Na1 O4 2_656 2_656 81.39(7) ?
O1W Na1 Cl1A . . 86.78(8) ?
O4 Na1 Cl1A . . 64.22(7) ?
O3 Na1 Cl1A 2_656 . 121.01(9) ?
O4 Na1 Cl1A 2_656 . 140.84(6) ?
O1W Na1 P1 . 2_656 119.98(7) ?
O4 Na1 P1 . 2_656 127.30(6) ?
O3 Na1 P1 2_656 2_656 22.70(4) ?
O4 Na1 P1 2_656 2_656 58.77(6) ?
Cl1A Na1 P1 . 2_656 137.07(7) ?
O1W Na1 Na1 . 2_656 118.55(8) ?
O4 Na1 Na1 . 2_656 40.33(5) ?
O3 Na1 Na1 2_656 2_656 114.40(6) ?
O4 Na1 Na1 2_656 2_656 38.58(5) ?
Cl1A Na1 Na1 . 2_656 103.59(6) ?
P1 Na1 Na1 2_656 2_656 92.48(5) ?
O1W Na1 Na1 . 2_756 48.58(7) ?
O4 Na1 Na1 . 2_756 130.58(6) ?
O3 Na1 Na1 2_656 2_756 78.91(6) ?
O4 Na1 Na1 2_656 2_756 147.34(6) ?
Cl1A Na1 Na1 . 2_756 71.78(5) ?
P1 Na1 Na1 2_656 2_756 100.05(5) ?
Na1 Na1 Na1 2_656 2_756 165.63(5) ?
O3 P1 N2 1 . 107.86(9) ?
O3 P1 N2 . . 107.86(9) ?
O3 P1 N1 1 . 115.65(9) ?
O3 P1 N1 . . 115.65(9) ?
N2 P1 N1 . . 102.81(9) ?
O3 P1 N3 1 . 116.42(9) ?
O3 P1 N3 . . 116.42(9) ?
N2 P1 N3 . . 111.58(10) ?
N1 P1 N3 . . 101.70(9) ?
N2 P1 Na1 . 2_656 100.79(7) ?
N1 P1 Na1 . 2_656 149.19(7) ?
N3 P1 Na1 . 2_656 87.59(8) ?
C10 Cl1A Na1 . . 91.55(11) ?
C1 N1 C4 . . 111.08(17) ?
C1 N1 P1 . . 123.56(14) ?
C4 N1 P1 . . 118.63(14) ?
C8 N2 C5 . . 111.34(16) ?
C8 N2 P1 . . 120.92(13) ?
C5 N2 P1 . . 121.27(14) ?
C9 N3 P1 . . 118.23(14) ?
C3 O1 C2 . . 110.45(18) ?
C7 O2 C6 . . 111.22(16) ?
P1 O3 Na1 . 2_656 120.47(9) ?
C9 O4 Na1 . . 136.68(13) ?
C9 O4 Na1 . 2_656 121.40(13) ?
Na1 O4 Na1 . 2_656 101.08(7) ?
N1 C1 C2 . . 110.33(19) ?
N1 C1 H1B . . 109.6 ?
C2 C1 H1B . . 109.6 ?
N1 C1 H1A . . 109.6 ?
C2 C1 H1A . . 109.6 ?
H1B C1 H1A . . 108.1 ?
O1 C2 C1 . . 112.3(2) ?
O1 C2 H2A . . 109.2 ?
C1 C2 H2A . . 109.2 ?
O1 C2 H2B . . 109.2 ?
C1 C2 H2B . . 109.2 ?
H2A C2 H2B . . 107.9 ?
O1 C3 C4 . . 111.4(2) ?
O1 C3 H3A . . 109.4 ?
C4 C3 H3A . . 109.4 ?
O1 C3 H3B . . 109.4 ?
C4 C3 H3B . . 109.4 ?
H3A C3 H3B . . 108.0 ?
N1 C4 C3 . . 109.77(19) ?
N1 C4 H4B . . 109.7 ?
C3 C4 H4B . . 109.7 ?
N1 C4 H4A . . 109.7 ?
C3 C4 H4A . . 109.7 ?
H4B C4 H4A . . 108.2 ?
N2 C5 C6 . . 108.99(19) ?
N2 C5 H5B . . 109.9 ?
C6 C5 H5B . . 109.9 ?
N2 C5 H5A . . 109.9 ?
C6 C5 H5A . . 109.9 ?
H5B C5 H5A . . 108.3 ?
O2 C6 C5 . . 111.5(2) ?
O2 C6 H6A . . 109.3 ?
C5 C6 H6A . . 109.3 ?
O2 C6 H6B . . 109.3 ?
C5 C6 H6B . . 109.3 ?
H6A C6 H6B . . 108.0 ?
O2 C7 C8 . . 111.4(2) ?
O2 C7 H7A . . 109.3 ?
C8 C7 H7A . . 109.3 ?
O2 C7 H7B . . 109.3 ?
C8 C7 H7B . . 109.3 ?
H7A C7 H7B . . 108.0 ?
N2 C8 C7 . . 108.85(18) ?
N2 C8 H8B . . 109.9 ?
C7 C8 H8B . . 109.9 ?
N2 C8 H8A . . 109.9 ?
C7 C8 H8A . . 109.9 ?
H8B C8 H8A . . 108.3 ?
O4 C9 N3 . . 130.61(18) ?
O4 C9 C10 . . 113.42(15) ?
N3 C9 C10 . . 115.95(15) ?
C9 C10 Cl2 . . 113.7(3) ?
C9 C10 Cl3 . . 110.5(2) ?
Cl2 C10 Cl3 . . 110.9(4) ?
C9 C10 Cl1A . . 108.77(14) ?
Cl2 C10 Cl1A . . 117.4(4) ?
Cl3 C10 Cl1A . . 93.9(3) ?
C9 C10 Cl2A . . 114.42(16) ?
Cl3 C10 Cl2A . . 116.2(3) ?
Cl1A C10 Cl2A . . 111.12(18) ?
C9 C10 Cl1 . . 102.9(2) ?
Cl2 C10 Cl1 . . 106.0(5) ?
Cl3 C10 Cl1 . . 112.7(3) ?
Cl2A C10 Cl1 . . 98.9(3) ?
C9 C10 Cl3A . . 104.82(15) ?
Cl2 C10 Cl3A . . 102.2(4) ?
Cl1A C10 Cl3A . . 109.0(2) ?
Cl2A C10 Cl3A . . 108.5(2) ?
Cl1 C10 Cl3A . . 127.7(3) ?
Na1 O1W H1WA . . 115.1 ?
Na1 O1W H1WB . . 139.9 ?
H1WA O1W H1WB . . 94.1 ?

loop_
_geom_bond_atom_site_label_1
_geom_bond_atom_site_label_2
_geom_bond_site_symmetry_2
_geom_bond_distance
_geom_bond_publ_flag
Na1 O1W . 2.2458(19) ?
Na1 O4 . 2.280(2) ?
Na1 O3 2_656 2.322(2) ?
Na1 O4 2_656 2.366(2) ?
Na1 Cl1A . 3.158(3) ?
Na1 P1 2_656 3.3388(19) ?
P1 O3 1 1.4949(15) ?
P1 O3 . 1.4949(15) ?
P1 N2 . 1.6358(18) ?
P1 N1 . 1.6401(19) ?
P1 N3 . 1.645(2) ?
P1 Na1 2_656 3.3388(19) ?
Cl1 C10 . 1.7264(14) ?
Cl2 C10 . 1.7219(13) ?
Cl3 C10 . 1.7222(14) ?
Cl1A C10 . 1.7246(15) ?
Cl2A C10 . 1.7248(12) ?
Cl3A C10 . 1.7290(13) ?
N1 C1 . 1.448(3) ?
N1 C4 . 1.461(3) ?
N2 C8 . 1.456(2) ?
N2 C5 . 1.463(3) ?
N3 C9 . 1.293(3) ?
O1 C3 . 1.412(3) ?
O1 C2 . 1.416(3) ?
O2 C7 . 1.427(3) ?
O2 C6 . 1.430(3) ?
O3 Na1 2_656 2.322(2) ?
O4 C9 . 1.243(2) ?
O4 Na1 2_656 2.366(2) ?
C1 C2 . 1.493(3) ?
C1 H1B . 0.9700 ?
C1 H1A . 0.9700 ?
C2 H2A . 0.9700 ?
C2 H2B . 0.9700 ?
C3 C4 . 1.492(4) ?
C3 H3A . 0.9700 ?
C3 H3B . 0.9700 ?
C4 H4B . 0.9700 ?
C4 H4A . 0.9700 ?
C5 C6 . 1.483(3) ?
C5 H5B . 0.9700 ?
C5 H5A . 0.9700 ?
C6 H6A . 0.9700 ?
C6 H6B . 0.9700 ?
C7 C8 . 1.488(3) ?
C7 H7A . 0.9700 ?
C7 H7B . 0.9700 ?
C8 H8B . 0.9700 ?
C8 H8A . 0.9700 ?
C9 C10 . 1.586(3) ?
O1W H1WA . 0.9800 ?
O1W H1WB . 0.9800 ?

loop_
_geom_hbond_atom_site_label_D
_geom_hbond_atom_site_label_H
_geom_hbond_atom_site_label_A
_geom_hbond_site_symmetry_A
_geom_hbond_distance_DH
_geom_hbond_distance_HA
_geom_hbond_distance_DA
_geom_hbond_angle_DHA
C3 H3B O1 2_467 0.97 2.59 3.443(4) 147.0
O1W H1WA O3 1_655 0.98 1.77 2.716(3) 163
O1W H1WB O2 2_666 0.98 2.00 2.917(3) 155

loop_
_geom_torsion_atom_site_label_1
_geom_torsion_atom_site_label_2
_geom_torsion_atom_site_label_3
_geom_torsion_atom_site_label_4
_geom_torsion_site_symmetry_1
_geom_torsion_site_symmetry_2
_geom_torsion_site_symmetry_3
_geom_torsion_site_symmetry_4
_geom_torsion
_geom_torsion_publ_flag
O1W Na1 Cl1A C10 . . . . 133.78(14) ?
O4 Na1 Cl1A C10 . . . . 24.16(11) ?
O3 Na1 Cl1A C10 2_656 . . . -114.71(13) ?
O4 Na1 Cl1A C10 2_656 . . . 2.8(2) ?
P1 Na1 Cl1A C10 2_656 . . . -93.81(14) ?
Na1 Na1 Cl1A C10 2_656 . . . 15.17(14) ?
Na1 Na1 Cl1A C10 2_756 . . . -178.99(14) ?
O3 P1 N1 C1 1 . . . 94.71(18) ?
O3 P1 N1 C1 . . . . 94.71(18) ?
N2 P1 N1 C1 . . . . -148.03(17) ?
N3 P1 N1 C1 . . . . -32.41(19) ?
Na1 P1 N1 C1 2_656 . . . 72.9(2) ?
O3 P1 N1 C4 1 . . . -53.94(18) ?
O3 P1 N1 C4 . . . . -53.94(18) ?
N2 P1 N1 C4 . . . . 63.32(17) ?
N3 P1 N1 C4 . . . . 178.94(15) ?
Na1 P1 N1 C4 2_656 . . . -75.8(2) ?
O3 P1 N2 C8 1 . . . -29.02(18) ?
O3 P1 N2 C8 . . . . -29.02(18) ?
N1 P1 N2 C8 . . . . -151.68(16) ?
N3 P1 N2 C8 . . . . 100.04(17) ?
Na1 P1 N2 C8 2_656 . . . 8.36(16) ?
O3 P1 N2 C5 1 . . . -178.34(16) ?
O3 P1 N2 C5 . . . . -178.34(16) ?
N1 P1 N2 C5 . . . . 59.00(19) ?
N3 P1 N2 C5 . . . . -49.28(19) ?
Na1 P1 N2 C5 2_656 . . . -140.96(16) ?
O3 P1 N3 C9 1 . . . 52.00(18) ?
O3 P1 N3 C9 . . . . 52.00(18) ?
N2 P1 N3 C9 . . . . -72.38(17) ?
N1 P1 N3 C9 . . . . 178.63(15) ?
Na1 P1 N3 C9 2_656 . . . 28.27(15) ?
N2 P1 O3 O3 . . . 1 0.00(17) ?
N1 P1 O3 O3 . . . 1 0.00(13) ?
N3 P1 O3 O3 . . . 1 0.00(14) ?
Na1 P1 O3 O3 2_656 . . 1 0.00(14) ?
O3 P1 O3 Na1 1 . . 2_656 0E1(5) ?
N2 P1 O3 Na1 . . . 2_656 84.15(12) ?
N1 P1 O3 Na1 . . . 2_656 -161.45(8) ?
N3 P1 O3 Na1 . . . 2_656 -42.12(12) ?
O1W Na1 O4 C9 . . . . -75.7(2) ?
O3 Na1 O4 C9 2_656 . . . 110.5(2) ?
O4 Na1 O4 C9 2_656 . . . 169.0(2) ?
Cl1A Na1 O4 C9 . . . . 2.54(19) ?
P1 Na1 O4 C9 2_656 . . . 133.41(18) ?
Na1 Na1 O4 C9 2_656 . . . 169.0(2) ?
Na1 Na1 O4 C9 2_756 . . . -26.9(2) ?
O1W Na1 O4 Na1 . . . 2_656 115.37(8) ?
O3 Na1 O4 Na1 2_656 . . 2_656 -58.44(12) ?
O4 Na1 O4 Na1 2_656 . . 2_656 0.0 ?
Cl1A Na1 O4 Na1 . . . 2_656 -166.44(9) ?
P1 Na1 O4 Na1 2_656 . . 2_656 -35.57(8) ?
Na1 Na1 O4 Na1 2_756 . . 2_656 164.12(7) ?
C4 N1 C1 C2 . . . . -53.9(3) ?
P1 N1 C1 C2 . . . . 155.41(17) ?
C3 O1 C2 C1 . . . . -57.4(3) ?
N1 C1 C2 O1 . . . . 55.1(3) ?
C2 O1 C3 C4 . . . . 58.7(3) ?
C1 N1 C4 C3 . . . . 55.3(3) ?
P1 N1 C4 C3 . . . . -152.41(17) ?
O1 C3 C4 N1 . . . . -57.7(3) ?
C8 N2 C5 C6 . . . . 57.6(3) ?
P1 N2 C5 C6 . . . . -150.46(17) ?
C7 O2 C6 C5 . . . . 57.2(3) ?
N2 C5 C6 O2 . . . . -56.6(3) ?
C6 O2 C7 C8 . . . . -57.4(3) ?
C5 N2 C8 C7 . . . . -57.7(2) ?
P1 N2 C8 C7 . . . . 150.24(17) ?
O2 C7 C8 N2 . . . . 57.1(3) ?
Na1 O4 C9 N3 . . . . 144.80(18) ?
Na1 O4 C9 N3 2_656 . . . -47.9(3) ?
Na1 O4 C9 C10 . . . . -33.5(3) ?
Na1 O4 C9 C10 2_656 . . . 133.83(12) ?
P1 N3 C9 O4 . . . . -1.7(3) ?
P1 N3 C9 C10 . . . . 176.53(10) ?
O4 C9 C10 Cl2 . . . . -169.7(4) ?
N3 C9 C10 Cl2 . . . . 11.8(4) ?
O4 C9 C10 Cl3 . . . . -44.2(3) ?
N3 C9 C10 Cl3 . . . . 137.3(3) ?
O4 C9 C10 Cl1A . . . . 57.5(2) ?
N3 C9 C10 Cl1A . . . . -121.00(19) ?
O4 C9 C10 Cl2A . . . . -177.6(2) ?
N3 C9 C10 Cl2A . . . . 3.9(3) ?
O4 C9 C10 Cl1 . . . . 76.3(3) ?
N3 C9 C10 Cl1 . . . . -102.3(3) ?
O4 C9 C10 Cl3A . . . . -58.9(2) ?
N3 C9 C10 Cl3A . . . . 122.6(2) ?
Na1 Cl1A C10 C9 . . . . -44.71(14) ?
Na1 Cl1A C10 Cl2 . . . . -175.6(3) ?
Na1 Cl1A C10 Cl3 . . . . 68.4(2) ?
Na1 Cl1A C10 Cl2A . . . . -171.53(16) ?
Na1 Cl1A C10 Cl1 . . . . -119.3(9) ?
Na1 Cl1A C10 Cl3A . . . . 69.00(16) ?
